data_7714083
loop_
_publ_author_name
'Dahiya, Pardeep'
'Garg, Nidhi'
'Poli, Rinaldo'
'Sundararaju, Basker'

_publ_section_title
;
 Hydrogenation and Dehydrogenation of N-Heterocycles Under
 Cp*Co(III)-Catalysis
;
_journal_name_full 'Dalton Transactions'
_journal_paper_doi 10.1039/D3DT03161F
_journal_year 2023
_chemical_formula_moiety 'C14 H13 Co I N2, I'
_chemical_formula_sum 'C14 H13 Co I2 N2'
_chemical_formula_weight 521.99
_chemical_name_systematic BSPD4751
_space_group_crystal_system monoclinic
_space_group_IT_number 14
_space_group_name_Hall '-P 2yn'
_space_group_name_H-M_alt 'P 1 21/n 1'
_atom_sites_solution_hydrogens geom
_atom_sites_solution_primary dual
_audit_creation_date 2023-01-14
_audit_creation_method
;
Olex2 1.5
(compiled 2021.08.20 svn.r13c46975 for OlexSys, GUI svn.r6394)
;
_audit_update_record
;
2023-09-26 deposited with the CCDC.	2023-10-02 downloaded from the CCDC.
;
_cell_angle_alpha 90
_cell_angle_beta 91.4390(10)
_cell_angle_gamma 90
_cell_formula_units_Z 4
_cell_length_a 9.6531(4)
_cell_length_b 14.3045(6)
_cell_length_c 11.2562(5)
_cell_measurement_reflns_used 9940
_cell_measurement_temperature 273.15
_cell_measurement_theta_max 28.351
_cell_measurement_theta_min 2.303
_cell_volume 1553.80(11)
_computing_cell_refinement 'SAINT V8.38A (Bruker, 2018)'
_computing_data_collection 'SAINT V8.38A (Bruker, 2018)'
_computing_data_reduction 'SAINT V8.38A (Bruker, 2018)'
_computing_molecular_graphics 'Olex2 1.5 (Dolomanov et al., 2009)'
_computing_publication_material 'Olex2 1.5 (Dolomanov et al., 2009)'
_computing_structure_refinement 'SHELXL 2018/3 (Sheldrick, 2015)'
_computing_structure_solution 'SHELXT 2018/2 (Sheldrick, 2018)'
_diffrn_ambient_temperature 273.15
_diffrn_detector 'CCD area detector'
_diffrn_detector_area_resol_mean 5.6
_diffrn_detector_type 'Bruker SMART CCD 6000 area detector'
_diffrn_measured_fraction_theta_full 0.998
_diffrn_measured_fraction_theta_max 0.997
_diffrn_measurement_device 'three-circle diffractometer'
_diffrn_measurement_device_type 'Bruker SMART CCD 6000 area detector'
_diffrn_measurement_method '\w scans'
_diffrn_radiation_monochromator graphite
_diffrn_radiation_probe x-ray
_diffrn_radiation_type MoK\a
_diffrn_radiation_wavelength 0.71073
_diffrn_reflns_av_R_equivalents 0.0476
_diffrn_reflns_av_unetI/netI 0.0323
_diffrn_reflns_Laue_measured_fraction_full 0.998
_diffrn_reflns_Laue_measured_fraction_max 0.997
_diffrn_reflns_limit_h_max 12
_diffrn_reflns_limit_h_min -12
_diffrn_reflns_limit_k_max 19
_diffrn_reflns_limit_k_min -19
_diffrn_reflns_limit_l_max 15
_diffrn_reflns_limit_l_min -15
_diffrn_reflns_number 23408
_diffrn_reflns_point_group_measured_fraction_full 0.998
_diffrn_reflns_point_group_measured_fraction_max 0.997
_diffrn_reflns_theta_full 25.242
_diffrn_reflns_theta_max 28.351
_diffrn_reflns_theta_min 3.093
_diffrn_source 'sealed X-ray tube'
_diffrn_source_current 1.0
_diffrn_source_power 0.05
_diffrn_source_target Mo
_diffrn_source_voltage 50.0
_diffrn_standards_number 0
_exptl_absorpt_coefficient_mu 5.066
_exptl_absorpt_correction_T_max 0.904
_exptl_absorpt_correction_T_min 0.833
_exptl_absorpt_correction_type multi-scan
_exptl_absorpt_process_details
;
SADABS-2016/2 (Bruker,2016/2) was used for absorption correction.
wR2(int) was 0.1410 before and 0.0638 after correction.
The Ratio of minimum to maximum transmission is 0.7197.
The \l/2 correction factor is Not present.
;
_exptl_crystal_colour 'metallic blackish green'
_exptl_crystal_colour_lustre metallic
_exptl_crystal_colour_modifier blackish
_exptl_crystal_colour_primary green
_exptl_crystal_density_diffrn 2.231
_exptl_crystal_description needle
_exptl_crystal_F_000 976
_exptl_crystal_preparation 'slow evaporation'
_exptl_crystal_recrystallization_method 'slow evaporation'
_exptl_crystal_size_max 0.05
_exptl_crystal_size_mid 0.03
_exptl_crystal_size_min 0.02
_refine_diff_density_max 0.641
_refine_diff_density_min -0.712
_refine_diff_density_rms 0.152
_refine_ls_extinction_method none
_refine_ls_goodness_of_fit_ref 1.079
_refine_ls_hydrogen_treatment constr
_refine_ls_matrix_type full
_refine_ls_number_parameters 172
_refine_ls_number_reflns 3858
_refine_ls_number_restraints 0
_refine_ls_restrained_S_all 1.079
_refine_ls_R_factor_all 0.0382
_refine_ls_R_factor_gt 0.0293
_refine_ls_shift/su_max 0.001
_refine_ls_shift/su_mean 0.000
_refine_ls_structure_factor_coef Fsqd
_refine_ls_weighting_details 'w=1/[\s^2^(Fo^2^)+(0.0168P)^2^+5.4686P] where P=(Fo^2^+2Fc^2^)/3'
_refine_ls_weighting_scheme calc
_refine_ls_wR_factor_gt 0.0574
_refine_ls_wR_factor_ref 0.0620
_reflns_Friedel_coverage 0.000
_reflns_number_gt 3367
_reflns_number_total 3858
_reflns_threshold_expression 'I > 2\s(I)'
_cod_data_source_file d3dt03161f2.cif
_cod_data_source_block 16augb_0m
_cod_database_code 7714083
_shelx_shelxl_version_number 2018/3
_shelx_space_group_comment
;
The symmetry employed for this shelxl refinement is uniquely defined
by the following loop, which should always be used as a source of
symmetry information in preference to the above space-group names.
They are only intended as comments.
;
_shelx_estimated_absorpt_t_max 0.905
_shelx_estimated_absorpt_t_min 0.786
_olex2_refinement_description
;
1. Fixed Uiso
 At 1.2 times of:
  All C(H) groups, All N(H,H) groups
2.a Secondary CH2 refined with riding coordinates:
 N2(H2A,H2B)
2.b Aromatic/amide H refined with riding coordinates:
 C1(H1), C2(H2), C3(H3), C4(H4), C5(H5), C6(H6), C7(H7), C8(H8), C12(H12),
 C13(H13), C14(H14)
;
_olex2_submission_original_sample_id BSPD4751
_olex2_submission_special_instructions 'No special instructions were received'

loop_
_space_group_symop_operation_xyz
'x, y, z'
'-x+1/2, y+1/2, -z+1/2'
'-x, -y, -z'
'x-1/2, -y-1/2, z-1/2'

loop_
_atom_site_label
_atom_site_type_symbol
_atom_site_fract_x
_atom_site_fract_y
_atom_site_fract_z
_atom_site_U_iso_or_equiv
_atom_site_adp_type
_atom_site_occupancy
_atom_site_site_symmetry_order
_atom_site_calc_flag
_atom_site_refinement_flags_posn
_atom_site_refinement_flags_adp
_atom_site_refinement_flags_occupancy
_atom_site_disorder_assembly
_atom_site_disorder_group
I1 I 0.96066(3) 0.40035(2) 0.21806(2) 0.01750(7) Uani 1 1 d . . . . .
Co1 Co 0.81446(5) 0.55181(4) 0.24051(5) 0.01144(11) Uani 1 1 d . . . . .
N1 N 0.7407(3) 0.5006(2) 0.3868(3) 0.0145(7) Uani 1 1 d . . . . .
N2 N 0.6478(3) 0.4945(2) 0.1644(3) 0.0108(6) Uani 1 1 d . . . . .
H2A H 0.592499 0.539218 0.135348 0.013 Uiso 1 1 calc R U . . .
H2B H 0.672935 0.458305 0.104419 0.013 Uiso 1 1 calc R U . . .
C1 C 0.9820(5) 0.6227(3) 0.1752(5) 0.0289(11) Uani 1 1 d . . . . .
H1 H 1.063106 0.596357 0.147445 0.035 Uiso 1 1 calc R U . . .
C2 C 0.8614(5) 0.6418(3) 0.1057(4) 0.0257(10) Uani 1 1 d . . . . .
H2 H 0.847369 0.628083 0.025501 0.031 Uiso 1 1 calc R U . . .
C3 C 0.7654(4) 0.6862(3) 0.1814(4) 0.0207(9) Uani 1 1 d . . . . .
H3 H 0.677960 0.708383 0.159125 0.025 Uiso 1 1 calc R U . . .
C4 C 0.8263(5) 0.6904(3) 0.2958(4) 0.0231(9) Uani 1 1 d . . . . .
H4 H 0.785560 0.715789 0.362518 0.028 Uiso 1 1 calc R U . . .
C5 C 0.9592(5) 0.6498(3) 0.2931(5) 0.0272(10) Uani 1 1 d . . . . .
H5 H 1.020555 0.642432 0.357464 0.033 Uiso 1 1 calc R U . . .
C6 C 0.7897(4) 0.5081(3) 0.4974(3) 0.0188(8) Uani 1 1 d . . . . .
H6 H 0.864848 0.547409 0.512379 0.023 Uiso 1 1 calc R U . . .
C7 C 0.7331(5) 0.4593(3) 0.5930(4) 0.0239(10) Uani 1 1 d . . . . .
H7 H 0.769815 0.467359 0.669460 0.029 Uiso 1 1 calc R U . . .
C8 C 0.6240(5) 0.4001(3) 0.5732(4) 0.0225(9) Uani 1 1 d . . . . .
H8 H 0.588622 0.365589 0.635596 0.027 Uiso 1 1 calc R U . . .
C9 C 0.5655(4) 0.3916(3) 0.4580(3) 0.0169(8) Uani 1 1 d . . . . .
C10 C 0.6271(4) 0.4444(3) 0.3666(3) 0.0122(7) Uani 1 1 d . . . . .
C11 C 0.5742(4) 0.4395(3) 0.2498(3) 0.0114(7) Uani 1 1 d . . . . .
C12 C 0.4584(4) 0.3876(3) 0.2228(4) 0.0161(8) Uani 1 1 d . . . . .
H12 H 0.421760 0.386447 0.145648 0.019 Uiso 1 1 calc R U . . .
C13 C 0.3953(4) 0.3359(3) 0.3138(4) 0.0190(8) Uani 1 1 d . . . . .
H13 H 0.316333 0.300847 0.295935 0.023 Uiso 1 1 calc R U . . .
C14 C 0.4481(4) 0.3364(3) 0.4273(4) 0.0193(9) Uani 1 1 d . . . . .
H14 H 0.406599 0.300247 0.485073 0.023 Uiso 1 1 calc R U . . .
I2 I 0.62639(3) 0.34645(2) -0.08733(2) 0.01523(7) Uani 1 1 d . . . . .

loop_
_atom_site_aniso_label
_atom_site_aniso_U_11
_atom_site_aniso_U_22
_atom_site_aniso_U_33
_atom_site_aniso_U_23
_atom_site_aniso_U_13
_atom_site_aniso_U_12
I1 0.01299(13) 0.01208(12) 0.02755(14) -0.00163(10) 0.00294(10) 0.00268(9)
Co1 0.0091(2) 0.0092(2) 0.0161(2) -0.0015(2) 0.00104(19) -0.00058(19)
N1 0.0138(16) 0.0163(16) 0.0134(15) -0.0017(13) -0.0012(12) 0.0035(13)
N2 0.0105(15) 0.0121(15) 0.0099(14) 0.0000(12) 0.0007(12) 0.0000(12)
C1 0.016(2) 0.011(2) 0.060(3) 0.003(2) 0.017(2) -0.0025(16)
C2 0.039(3) 0.015(2) 0.024(2) 0.0044(17) 0.0092(19) -0.0093(19)
C3 0.015(2) 0.0099(18) 0.037(2) 0.0007(17) -0.0061(17) -0.0026(15)
C4 0.024(2) 0.015(2) 0.031(2) -0.0061(18) 0.0040(18) -0.0052(17)
C5 0.019(2) 0.017(2) 0.045(3) 0.004(2) -0.010(2) -0.0089(17)
C6 0.0151(19) 0.024(2) 0.0174(19) -0.0042(17) -0.0042(15) 0.0076(17)
C7 0.026(2) 0.031(2) 0.0149(19) -0.0009(18) -0.0013(17) 0.0153(19)
C8 0.031(2) 0.023(2) 0.0147(19) 0.0073(17) 0.0065(17) 0.0124(19)
C9 0.020(2) 0.0146(19) 0.0167(18) 0.0024(15) 0.0064(15) 0.0061(16)
C10 0.0097(17) 0.0115(18) 0.0157(17) -0.0005(15) 0.0030(14) 0.0034(14)
C11 0.0118(17) 0.0113(17) 0.0112(16) 0.0000(14) 0.0034(13) 0.0000(14)
C12 0.0167(19) 0.0135(19) 0.0184(19) -0.0026(15) 0.0036(15) -0.0009(15)
C13 0.016(2) 0.0114(19) 0.030(2) -0.0015(16) 0.0098(17) -0.0027(15)
C14 0.018(2) 0.0123(19) 0.028(2) 0.0014(16) 0.0155(17) 0.0025(16)
I2 0.01420(12) 0.01873(13) 0.01269(11) -0.00287(10) -0.00093(9) 0.00518(10)

loop_
_atom_type_symbol
_atom_type_description
_atom_type_scat_dispersion_real
_atom_type_scat_dispersion_imag
_atom_type_scat_source
C C 0.0033 0.0016 'International Tables Vol C Tables 4.2.6.8 and 6.1.1.4'
H H 0.0000 0.0000 'International Tables Vol C Tables 4.2.6.8 and 6.1.1.4'
Co Co 0.3494 0.9721 'International Tables Vol C Tables 4.2.6.8 and 6.1.1.4'
I I -0.4742 1.8119 'International Tables Vol C Tables 4.2.6.8 and 6.1.1.4'
N N 0.0061 0.0033 'International Tables Vol C Tables 4.2.6.8 and 6.1.1.4'

loop_
_geom_angle_atom_site_label_1
_geom_angle_atom_site_label_2
_geom_angle_atom_site_label_3
_geom_angle
_geom_angle_site_symmetry_1
_geom_angle_site_symmetry_3
_geom_angle_publ_flag
N1 Co1 I1 88.81(10) . . ?
N1 Co1 N2 84.26(13) . . ?
N1 Co1 C1 142.35(19) . . ?
N1 Co1 C2 162.20(16) . . ?
N1 Co1 C3 122.02(16) . . ?
N1 Co1 C4 97.12(16) . . ?
N1 Co1 C5 105.82(17) . . ?
N2 Co1 I1 92.88(9) . . ?
N2 Co1 C1 133.27(18) . . ?
N2 Co1 C2 97.57(16) . . ?
N2 Co1 C3 93.89(15) . . ?
N2 Co1 C4 124.15(16) . . ?
N2 Co1 C5 160.96(16) . . ?
C1 Co1 I1 86.70(12) . . ?
C1 Co1 C3 66.84(17) . . ?
C1 Co1 C4 66.44(18) . . ?
C2 Co1 I1 108.71(13) . . ?
C2 Co1 C1 40.2(2) . . ?
C2 Co1 C3 40.30(18) . . ?
C2 Co1 C4 67.14(18) . . ?
C2 Co1 C5 67.89(19) . . ?
C3 Co1 I1 148.93(13) . . ?
C4 Co1 I1 142.85(13) . . ?
C4 Co1 C3 39.38(17) . . ?
C5 Co1 I1 103.27(13) . . ?
C5 Co1 C1 39.9(2) . . ?
C5 Co1 C3 67.08(17) . . ?
C5 Co1 C4 39.84(18) . . ?
C6 N1 Co1 129.3(3) . . ?
C6 N1 C10 117.9(3) . . ?
C10 N1 Co1 112.7(2) . . ?
Co1 N2 H2A 109.6 . . ?
Co1 N2 H2B 109.6 . . ?
H2A N2 H2B 108.1 . . ?
C11 N2 Co1 110.2(2) . . ?
C11 N2 H2A 109.6 . . ?
C11 N2 H2B 109.6 . . ?
Co1 C1 H1 126.6 . . ?
C2 C1 Co1 69.5(2) . . ?
C2 C1 H1 125.6 . . ?
C5 C1 Co1 69.9(2) . . ?
C5 C1 H1 125.6 . . ?
C5 C1 C2 108.9(4) . . ?
Co1 C2 H2 123.8 . . ?
C1 C2 Co1 70.3(2) . . ?
C1 C2 H2 126.4 . . ?
C1 C2 C3 107.1(4) . . ?
C3 C2 Co1 71.2(2) . . ?
C3 C2 H2 126.4 . . ?
Co1 C3 H3 126.8 . . ?
C2 C3 Co1 68.5(2) . . ?
C2 C3 H3 126.1 . . ?
C4 C3 Co1 70.1(2) . . ?
C4 C3 C2 107.7(4) . . ?
C4 C3 H3 126.1 . . ?
Co1 C4 H4 126.4 . . ?
C3 C4 Co1 70.5(2) . . ?
C3 C4 H4 125.6 . . ?
C3 C4 C5 108.9(4) . . ?
C5 C4 Co1 69.2(2) . . ?
C5 C4 H4 125.6 . . ?
Co1 C5 H5 124.2 . . ?
C1 C5 Co1 70.2(3) . . ?
C1 C5 C4 107.3(4) . . ?
C1 C5 H5 126.3 . . ?
C4 C5 Co1 71.0(2) . . ?
C4 C5 H5 126.3 . . ?
N1 C6 H6 118.6 . . ?
N1 C6 C7 122.9(4) . . ?
C7 C6 H6 118.6 . . ?
C6 C7 H7 120.1 . . ?
C8 C7 C6 119.8(4) . . ?
C8 C7 H7 120.1 . . ?
C7 C8 H8 120.2 . . ?
C7 C8 C9 119.6(4) . . ?
C9 C8 H8 120.2 . . ?
C8 C9 C10 117.1(4) . . ?
C8 C9 C14 125.0(4) . . ?
C14 C9 C10 117.8(4) . . ?
N1 C10 C9 122.6(4) . . ?
N1 C10 C11 117.1(3) . . ?
C11 C10 C9 120.3(4) . . ?
C10 C11 N2 115.1(3) . . ?
C12 C11 N2 124.1(3) . . ?
C12 C11 C10 120.8(3) . . ?
C11 C12 H12 120.4 . . ?
C11 C12 C13 119.2(4) . . ?
C13 C12 H12 120.4 . . ?
C12 C13 H13 119.4 . . ?
C14 C13 C12 121.2(4) . . ?
C14 C13 H13 119.4 . . ?
C9 C14 H14 119.7 . . ?
C13 C14 C9 120.7(4) . . ?
C13 C14 H14 119.7 . . ?

loop_
_geom_bond_atom_site_label_1
_geom_bond_atom_site_label_2
_geom_bond_distance
_geom_bond_site_symmetry_2
_geom_bond_publ_flag
I1 Co1 2.6014(6) . ?
Co1 N1 1.953(3) . ?
Co1 N2 1.980(3) . ?
Co1 C1 2.060(4) . ?
Co1 C2 2.050(4) . ?
Co1 C3 2.085(4) . ?
Co1 C4 2.080(4) . ?
Co1 C5 2.056(4) . ?
N1 C6 1.325(5) . ?
N1 C10 1.374(5) . ?
N2 H2A 0.8900 . ?
N2 H2B 0.8900 . ?
N2 C11 1.443(4) . ?
C1 H1 0.9300 . ?
C1 C2 1.413(7) . ?
C1 C5 1.406(7) . ?
C2 H2 0.9300 . ?
C2 C3 1.425(6) . ?
C3 H3 0.9300 . ?
C3 C4 1.403(6) . ?
C4 H4 0.9300 . ?
C4 C5 1.409(6) . ?
C5 H5 0.9300 . ?
C6 H6 0.9300 . ?
C6 C7 1.404(6) . ?
C7 H7 0.9300 . ?
C7 C8 1.365(7) . ?
C8 H8 0.9300 . ?
C8 C9 1.407(6) . ?
C9 C10 1.419(5) . ?
C9 C14 1.416(6) . ?
C10 C11 1.400(5) . ?
C11 C12 1.370(5) . ?
C12 H12 0.9300 . ?
C12 C13 1.414(5) . ?
C13 H13 0.9300 . ?
C13 C14 1.363(6) . ?
C14 H14 0.9300 . ?

loop_
_geom_torsion_atom_site_label_1
_geom_torsion_atom_site_label_2
_geom_torsion_atom_site_label_3
_geom_torsion_atom_site_label_4
_geom_torsion
_geom_torsion_site_symmetry_1
_geom_torsion_site_symmetry_2
_geom_torsion_site_symmetry_3
_geom_torsion_site_symmetry_4
_geom_torsion_publ_flag
Co1 N1 C6 C7 -173.3(3) . . . . ?
Co1 N1 C10 C9 173.0(3) . . . . ?
Co1 N1 C10 C11 -5.9(4) . . . . ?
Co1 N2 C11 C10 5.1(4) . . . . ?
Co1 N2 C11 C12 -176.7(3) . . . . ?
Co1 C1 C2 C3 62.0(3) . . . . ?
Co1 C1 C5 C4 -61.6(3) . . . . ?
Co1 C2 C3 C4 59.4(3) . . . . ?
Co1 C3 C4 C5 58.7(3) . . . . ?
Co1 C4 C5 C1 61.1(3) . . . . ?
N1 C6 C7 C8 1.0(6) . . . . ?
N1 C10 C11 N2 0.4(5) . . . . ?
N1 C10 C11 C12 -177.8(3) . . . . ?
N2 C11 C12 C13 179.6(3) . . . . ?
C1 C2 C3 Co1 -61.4(3) . . . . ?
C1 C2 C3 C4 -2.0(5) . . . . ?
C2 C1 C5 Co1 58.8(3) . . . . ?
C2 C1 C5 C4 -2.9(5) . . . . ?
C2 C3 C4 Co1 -58.4(3) . . . . ?
C2 C3 C4 C5 0.3(5) . . . . ?
C3 C4 C5 Co1 -59.5(3) . . . . ?
C3 C4 C5 C1 1.6(5) . . . . ?
C5 C1 C2 Co1 -59.0(3) . . . . ?
C5 C1 C2 C3 3.0(5) . . . . ?
C6 N1 C10 C9 -3.0(5) . . . . ?
C6 N1 C10 C11 178.1(3) . . . . ?
C6 C7 C8 C9 -2.7(6) . . . . ?
C7 C8 C9 C10 1.6(6) . . . . ?
C7 C8 C9 C14 -176.6(4) . . . . ?
C8 C9 C10 N1 1.2(6) . . . . ?
C8 C9 C10 C11 -179.9(4) . . . . ?
C8 C9 C14 C13 177.1(4) . . . . ?
C9 C10 C11 N2 -178.5(3) . . . . ?
C9 C10 C11 C12 3.3(6) . . . . ?
C10 N1 C6 C7 1.9(6) . . . . ?
C10 C9 C14 C13 -1.1(6) . . . . ?
C10 C11 C12 C13 -2.3(6) . . . . ?
C11 C12 C13 C14 -0.4(6) . . . . ?
C12 C13 C14 C9 2.1(6) . . . . ?
C14 C9 C10 N1 179.6(3) . . . . ?
C14 C9 C10 C11 -1.5(5) . . . . ?
